data_4031900
loop_
_publ_author_name
'Singh, Bijaya Kumar'
'Jana, Ranjan'

_publ_section_title
;
 Ligand-Enabled, Copper-Promoted Regio- and Chemoselective Hydroxylation
 of Arenes, Aryl Halides, and Aryl Methyl Ethers.
;
_journal_issue 3
_journal_name_full 'The Journal of organic chemistry'
_journal_page_first 831
_journal_page_last 841
_journal_paper_doi 10.1021/acs.joc.5b02302
_journal_volume 81
_journal_year 2016
_chemical_formula_moiety 'C17 H14 N2 O2'
_chemical_formula_sum 'C17 H14 N2 O2'
_chemical_formula_weight 278.30
_space_group_crystal_system monoclinic
_space_group_IT_number 14
_space_group_name_Hall '-P 2ybc'
_space_group_name_H-M_alt 'P 1 21/c 1'
_symmetry_space_group_name_Hall '-P 2ybc'
_symmetry_space_group_name_H-M 'P 1 21/c 1'
_atom_sites_solution_hydrogens geom
_atom_sites_solution_primary direct
_audit_creation_date 2015-08-13
_audit_creation_method
;
Olex2 1.2
(compiled 2015.01.26 svn.r3150 for OlexSys, GUI svn.r4998)
;
_cell_angle_alpha 90
_cell_angle_beta 101.145(6)
_cell_angle_gamma 90
_cell_formula_units_Z 4
_cell_length_a 7.1498(8)
_cell_length_b 12.4223(14)
_cell_length_c 15.9220(17)
_cell_measurement_reflns_used 5864
_cell_measurement_temperature 296(2)
_cell_measurement_theta_max 26.87
_cell_measurement_theta_min 2.61
_cell_volume 1387.5(3)
_computing_cell_refinement 'SAINT v8.34A (Bruker, 2013)'
_computing_data_reduction 'SAINT v8.34A (Bruker, 2013)'
_computing_molecular_graphics 'Olex2 (Dolomanov et al., 2009)'
_computing_publication_material 'Olex2 (Dolomanov et al., 2009)'
_computing_structure_refinement 'ShelXL (Sheldrick, 2008)'
_computing_structure_solution 'ShelXT (Sheldrick, 2015)'
_diffrn_ambient_temperature 296.15
_diffrn_measured_fraction_theta_full 0.999
_diffrn_measured_fraction_theta_max 0.993
_diffrn_measurement_device_type 'Bruker APEX-II CCD'
_diffrn_measurement_method '\f and \w scans'
_diffrn_radiation_type MoK\a
_diffrn_radiation_wavelength 0.71073
_diffrn_reflns_av_R_equivalents 0.0466
_diffrn_reflns_av_unetI/netI 0.0349
_diffrn_reflns_laue_measured_fraction_full 0.999
_diffrn_reflns_laue_measured_fraction_max 0.993
_diffrn_reflns_limit_h_max 6
_diffrn_reflns_limit_h_min -9
_diffrn_reflns_limit_k_max 15
_diffrn_reflns_limit_k_min -15
_diffrn_reflns_limit_l_max 20
_diffrn_reflns_limit_l_min -20
_diffrn_reflns_number 16533
_diffrn_reflns_point_group_measured_fraction_full 0.999
_diffrn_reflns_point_group_measured_fraction_max 0.993
_diffrn_reflns_theta_full 26.000
_diffrn_reflns_theta_max 27.387
_diffrn_reflns_theta_min 2.095
_diffrn_standards_number 0
_exptl_absorpt_coefficient_mu 0.089
_exptl_absorpt_correction_T_max 0.7456
_exptl_absorpt_correction_T_min 0.6517
_exptl_absorpt_correction_type multi-scan
_exptl_absorpt_process_details
;
SADABS-2014/5 (Bruker,2014/5) was used for absorption correction.
wR2(int) was 0.1147 before and 0.0585 after correction.
The Ratio of minimum to maximum transmission is 0.8741.
The \l/2 correction factor is 0.00150.
;
_exptl_crystal_density_diffrn 1.332
_exptl_crystal_description needle
_exptl_crystal_F_000 584
_exptl_crystal_size_max 0.28
_exptl_crystal_size_mid 0.22
_exptl_crystal_size_min 0.12
_refine_diff_density_max 0.230
_refine_diff_density_min -0.163
_refine_diff_density_rms 0.041
_refine_ls_extinction_coef 0.024(3)
_refine_ls_extinction_expression Fc^*^=kFc[1+0.001xFc^2^\l^3^/sin(2\q)]^-1/4^
_refine_ls_extinction_method 'SHELXL-2014/7 (Sheldrick 2014'
_refine_ls_goodness_of_fit_ref 1.054
_refine_ls_hydrogen_treatment constr
_refine_ls_matrix_type full
_refine_ls_number_parameters 193
_refine_ls_number_reflns 3130
_refine_ls_number_restraints 0
_refine_ls_restrained_S_all 1.054
_refine_ls_R_factor_all 0.0642
_refine_ls_R_factor_gt 0.0450
_refine_ls_shift/su_max 0.002
_refine_ls_shift/su_mean 0.000
_refine_ls_structure_factor_coef Fsqd
_refine_ls_weighting_details 'w=1/[\s^2^(Fo^2^)+(0.0582P)^2^+0.2336P] where P=(Fo^2^+2Fc^2^)/3'
_refine_ls_weighting_scheme calc
_refine_ls_wR_factor_gt 0.1152
_refine_ls_wR_factor_ref 0.1293
_reflns_Friedel_coverage 0.000
_reflns_number_gt 2291
_reflns_number_total 3130
_reflns_threshold_expression 'I > 2\s(I)'
_cod_data_source_file jo5b02302_si_002.cif
_cod_data_source_block rj_bs261_oct14_0m_a
_cod_database_code 4031900
_shelx_space_group_comment
;
The symmetry employed for this shelxl refinement is uniquely defined
by the following loop, which should always be used as a source of
symmetry information in preference to the above space-group names.
They are only intended as comments.
;
_olex2_refinement_description
;
1. Fixed Uiso
 At 1.2 times of:
  All C(H) groups, All N(H) groups
 At 1.5 times of:
  All C(H,H,H) groups, All O(H) groups
2.a Aromatic/amide H refined with riding coordinates:
 N2(H2A), C2(H2B), C3(H3), C4(H4), C7(H7), C8(H8), C9(H9), C12(H12), C13(H13),
 C15(H15)
2.b Idealised Me refined as rotating group:
 C16(H16A,H16B,H16C)
2.c Idealised tetrahedral OH refined as rotating group:
 O2(H2)
;
_shelx_shelxl_version_number 2014/7
_olex2_submission_special_instructions 'No special instructions were received'

loop_
_space_group_symop_operation_xyz
'x, y, z'
'-x, y+1/2, -z+1/2'
'-x, -y, -z'
'x, -y-1/2, z-1/2'

loop_
_atom_site_label
_atom_site_type_symbol
_atom_site_fract_x
_atom_site_fract_y
_atom_site_fract_z
_atom_site_U_iso_or_equiv
_atom_site_adp_type
_atom_site_occupancy
_atom_site_site_symmetry_order
_atom_site_calc_flag
_atom_site_refinement_flags_posn
O1 O 0.23384(17) 0.67661(9) 0.37824(7) 0.0606(3) Uani 1 1 d .
O2 O 0.33317(19) 0.86438(9) 0.43498(7) 0.0644(3) Uani 1 1 d .
H2 H 0.2963 0.8178 0.3991 0.097 Uiso 1 1 calc GR
N1 N 0.21435(17) 0.33638(10) 0.53058(8) 0.0494(3) Uani 1 1 d .
N2 N 0.23624(17) 0.53260(10) 0.46662(7) 0.0470(3) Uani 1 1 d .
H2A H 0.2630 0.5125 0.5193 0.056 Uiso 1 1 calc R
C1 C 0.16782(18) 0.45088(11) 0.40686(9) 0.0426(3) Uani 1 1 d .
C2 C 0.1097(2) 0.46445(14) 0.31969(9) 0.0529(4) Uani 1 1 d .
H2B H 0.1125 0.5325 0.2956 0.063 Uiso 1 1 calc R
C3 C 0.0459(2) 0.37495(15) 0.26693(11) 0.0603(4) Uani 1 1 d .
H3 H 0.0071 0.3852 0.2083 0.072 Uiso 1 1 calc R
C4 C 0.0397(2) 0.27402(15) 0.30004(11) 0.0598(5) Uani 1 1 d .
H4 H -0.0018 0.2165 0.2639 0.072 Uiso 1 1 calc R
C5 C 0.09642(19) 0.25653(12) 0.38927(10) 0.0482(4) Uani 1 1 d .
C6 C 0.15988(18) 0.34567(11) 0.44360(9) 0.0415(3) Uani 1 1 d .
C7 C 0.0920(2) 0.15465(14) 0.42930(13) 0.0605(5) Uani 1 1 d .
H7 H 0.0531 0.0939 0.3964 0.073 Uiso 1 1 calc R
C8 C 0.1449(2) 0.14597(14) 0.51582(13) 0.0625(5) Uani 1 1 d .
H8 H 0.1414 0.0797 0.5427 0.075 Uiso 1 1 calc R
C9 C 0.2050(2) 0.23912(14) 0.56407(12) 0.0585(4) Uani 1 1 d .
H9 H 0.2403 0.2320 0.6232 0.070 Uiso 1 1 calc R
C10 C 0.26563(18) 0.63868(12) 0.45246(9) 0.0421(3) Uani 1 1 d .
C11 C 0.33677(17) 0.70834(11) 0.52781(8) 0.0393(3) Uani 1 1 d .
C12 C 0.3750(2) 0.67094(12) 0.61273(9) 0.0450(3) Uani 1 1 d .
H12 H 0.3549 0.5987 0.6234 0.054 Uiso 1 1 calc R
C13 C 0.4417(2) 0.73881(13) 0.68083(10) 0.0496(4) Uani 1 1 d .
H13 H 0.4655 0.7115 0.7363 0.059 Uiso 1 1 calc R
C14 C 0.47400(19) 0.84831(12) 0.66723(10) 0.0476(4) Uani 1 1 d .
C15 C 0.4358(2) 0.88664(12) 0.58409(10) 0.0497(4) Uani 1 1 d .
H15 H 0.4562 0.9591 0.5742 0.060 Uiso 1 1 calc R
C16 C 0.5535(3) 0.92247(15) 0.74095(11) 0.0681(5) Uani 1 1 d .
H16A H 0.4979 0.9049 0.7895 0.102 Uiso 1 1 calc GR
H16B H 0.5238 0.9957 0.7244 0.102 Uiso 1 1 calc GR
H16C H 0.6894 0.9139 0.7558 0.102 Uiso 1 1 calc GR
C17 C 0.36741(19) 0.81943(12) 0.51447(9) 0.0446(3) Uani 1 1 d .

loop_
_atom_site_aniso_label
_atom_site_aniso_U_11
_atom_site_aniso_U_22
_atom_site_aniso_U_33
_atom_site_aniso_U_23
_atom_site_aniso_U_13
_atom_site_aniso_U_12
O1 0.0841(8) 0.0534(7) 0.0400(6) 0.0092(5) 0.0013(5) -0.0050(6)
O2 0.0875(8) 0.0481(7) 0.0522(7) 0.0158(5) 0.0003(6) -0.0101(6)
N1 0.0531(7) 0.0464(8) 0.0482(7) 0.0043(6) 0.0087(5) 0.0001(6)
N2 0.0627(7) 0.0387(7) 0.0362(6) 0.0016(5) 0.0007(5) -0.0006(5)
C1 0.0427(7) 0.0428(8) 0.0405(8) -0.0039(6) 0.0037(5) 0.0034(6)
C2 0.0597(9) 0.0514(10) 0.0436(9) 0.0001(7) 0.0002(6) 0.0037(7)
C3 0.0643(10) 0.0690(12) 0.0434(9) -0.0101(8) -0.0003(7) 0.0012(8)
C4 0.0559(9) 0.0618(11) 0.0590(10) -0.0232(9) 0.0044(7) -0.0049(8)
C5 0.0396(7) 0.0459(9) 0.0596(10) -0.0094(7) 0.0111(6) -0.0008(6)
C6 0.0363(6) 0.0433(8) 0.0446(8) -0.0025(6) 0.0070(5) 0.0019(5)
C7 0.0547(9) 0.0465(10) 0.0829(13) -0.0125(9) 0.0194(8) -0.0074(7)
C8 0.0601(10) 0.0445(10) 0.0858(14) 0.0093(9) 0.0215(9) -0.0025(7)
C9 0.0618(9) 0.0540(11) 0.0606(10) 0.0108(8) 0.0142(8) 0.0000(7)
C10 0.0435(7) 0.0417(8) 0.0398(8) 0.0041(6) 0.0051(5) 0.0029(6)
C11 0.0380(6) 0.0377(8) 0.0416(8) 0.0032(6) 0.0061(5) 0.0018(5)
C12 0.0522(8) 0.0388(8) 0.0429(8) 0.0046(6) 0.0066(6) -0.0038(6)
C13 0.0551(8) 0.0526(10) 0.0398(8) 0.0013(7) 0.0062(6) -0.0033(7)
C14 0.0438(7) 0.0462(9) 0.0533(9) -0.0071(7) 0.0107(6) -0.0024(6)
C15 0.0513(8) 0.0360(8) 0.0616(10) 0.0006(7) 0.0102(7) -0.0034(6)
C16 0.0752(11) 0.0600(12) 0.0684(12) -0.0178(9) 0.0116(9) -0.0107(9)
C17 0.0438(7) 0.0404(8) 0.0486(8) 0.0090(6) 0.0067(6) 0.0005(6)

loop_
_atom_type_symbol
_atom_type_description
_atom_type_scat_dispersion_real
_atom_type_scat_dispersion_imag
_atom_type_scat_source
C C 0.0033 0.0016 'International Tables Vol C Tables 4.2.6.8 and 6.1.1.4'
H H 0.0000 0.0000 'International Tables Vol C Tables 4.2.6.8 and 6.1.1.4'
N N 0.0061 0.0033 'International Tables Vol C Tables 4.2.6.8 and 6.1.1.4'
O O 0.0106 0.0060 'International Tables Vol C Tables 4.2.6.8 and 6.1.1.4'

loop_
_geom_angle_atom_site_label_1
_geom_angle_atom_site_label_2
_geom_angle_atom_site_label_3
_geom_angle
C17 O2 H2 109.5
C9 N1 C6 117.16(14)
C1 N2 H2A 115.5
C10 N2 H2A 115.5
C10 N2 C1 128.99(12)
N2 C1 C6 114.53(12)
C2 C1 N2 125.98(14)
C2 C1 C6 119.50(13)
C1 C2 H2B 120.0
C1 C2 C3 120.07(15)
C3 C2 H2B 120.0
C2 C3 H3 119.2
C4 C3 C2 121.57(15)
C4 C3 H3 119.2
C3 C4 H4 119.9
C3 C4 C5 120.28(15)
C5 C4 H4 119.9
C4 C5 C6 119.05(15)
C4 C5 C7 124.05(15)
C7 C5 C6 116.89(15)
N1 C6 C1 117.54(12)
N1 C6 C5 122.94(14)
C5 C6 C1 119.52(13)
C5 C7 H7 120.0
C8 C7 C5 119.95(16)
C8 C7 H7 120.0
C7 C8 H8 120.6
C7 C8 C9 118.86(16)
C9 C8 H8 120.6
N1 C9 C8 124.20(16)
N1 C9 H9 117.9
C8 C9 H9 117.9
O1 C10 N2 121.04(13)
O1 C10 C11 120.94(13)
N2 C10 C11 118.02(12)
C12 C11 C10 123.80(13)
C12 C11 C17 117.28(13)
C17 C11 C10 118.91(12)
C11 C12 H12 119.1
C13 C12 C11 121.73(14)
C13 C12 H12 119.1
C12 C13 H13 119.6
C12 C13 C14 120.79(14)
C14 C13 H13 119.6
C13 C14 C16 121.23(15)
C15 C14 C13 118.25(13)
C15 C14 C16 120.50(14)
C14 C15 H15 119.1
C14 C15 C17 121.81(14)
C17 C15 H15 119.1
C14 C16 H16A 109.5
C14 C16 H16B 109.5
C14 C16 H16C 109.5
H16A C16 H16B 109.5
H16A C16 H16C 109.5
H16B C16 H16C 109.5
O2 C17 C11 122.18(13)
O2 C17 C15 117.68(13)
C15 C17 C11 120.14(13)

loop_
_geom_bond_atom_site_label_1
_geom_bond_atom_site_label_2
_geom_bond_distance
O1 C10 1.2516(16)
O2 H2 0.8200
O2 C17 1.3615(17)
N1 C6 1.3692(18)
N1 C9 1.327(2)
N2 H2A 0.8600
N2 C1 1.4124(18)
N2 C10 1.3600(18)
C1 C2 1.380(2)
C1 C6 1.437(2)
C2 H2B 0.9300
C2 C3 1.415(2)
C3 H3 0.9300
C3 C4 1.364(3)
C4 H4 0.9300
C4 C5 1.417(2)
C5 C6 1.424(2)
C5 C7 1.420(2)
C7 H7 0.9300
C7 C8 1.360(2)
C8 H8 0.9300
C8 C9 1.409(2)
C9 H9 0.9300
C10 C11 1.487(2)
C11 C12 1.4056(19)
C11 C17 1.420(2)
C12 H12 0.9300
C12 C13 1.383(2)
C13 H13 0.9300
C13 C14 1.403(2)
C14 C15 1.383(2)
C14 C16 1.514(2)
C15 H15 0.9300
C15 C17 1.398(2)
C16 H16A 0.9600
C16 H16B 0.9600
C16 H16C 0.9600

loop_
_geom_torsion_atom_site_label_1
_geom_torsion_atom_site_label_2
_geom_torsion_atom_site_label_3
_geom_torsion_atom_site_label_4
_geom_torsion
O1 C10 C11 C12 179.90(12)
O1 C10 C11 C17 0.36(19)
N2 C1 C2 C3 179.34(14)
N2 C1 C6 N1 1.28(17)
N2 C1 C6 C5 -178.87(11)
N2 C10 C11 C12 -0.13(19)
N2 C10 C11 C17 -179.67(12)
C1 N2 C10 O1 -0.9(2)
C1 N2 C10 C11 179.09(12)
C1 C2 C3 C4 0.0(2)
C2 C1 C6 N1 -178.38(12)
C2 C1 C6 C5 1.47(19)
C2 C3 C4 C5 0.5(2)
C3 C4 C5 C6 -0.1(2)
C3 C4 C5 C7 179.05(15)
C4 C5 C6 N1 178.94(12)
C4 C5 C6 C1 -0.91(19)
C4 C5 C7 C8 -178.39(14)
C5 C7 C8 C9 -0.6(2)
C6 N1 C9 C8 0.7(2)
C6 C1 C2 C3 -1.0(2)
C6 C5 C7 C8 0.8(2)
C7 C5 C6 N1 -0.26(19)
C7 C5 C6 C1 179.89(12)
C7 C8 C9 N1 -0.2(2)
C9 N1 C6 C1 179.41(12)
C9 N1 C6 C5 -0.44(19)
C10 N2 C1 C2 -2.3(2)
C10 N2 C1 C6 178.02(12)
C10 C11 C12 C13 179.78(13)
C10 C11 C17 O2 0.2(2)
C10 C11 C17 C15 -179.45(12)
C11 C12 C13 C14 -0.1(2)
C12 C11 C17 O2 -179.33(12)
C12 C11 C17 C15 0.98(19)
C12 C13 C14 C15 0.5(2)
C12 C13 C14 C16 -177.83(14)
C13 C14 C15 C17 -0.2(2)
C14 C15 C17 O2 179.74(13)
C14 C15 C17 C11 -0.6(2)
C16 C14 C15 C17 178.17(14)
C17 C11 C12 C13 -0.67(19)
